data_7231353
loop_
_publ_author_name
'Deng, Shu-Qi'
'Mo, Xiao-Jing'
'Feng, Yin'
'Cai, Song-Liang'
'Zhang, Wei-Guang'
'Zheng, Sheng-Run'

_publ_section_title
;
 Construction of d10 metal coordination polymers based on in situ formed
 3,5-di(1H-1,2,4-triazol-1-yl)benzoic acid from different precursors:
 influence of in situ hydrolysis reactions on assembly process
;
_journal_issue 37
_journal_name_full CrystEngComm
_journal_page_first 5531
_journal_paper_doi 10.1039/C8CE01233D
_journal_volume 20
_journal_year 2018
_chemical_formula_sum 'C22 H14 N12 O4 Zn'
_chemical_formula_weight 575.82
_space_group_crystal_system triclinic
_space_group_IT_number 2
_space_group_name_Hall '-P 1'
_space_group_name_H-M_alt 'P -1'
_symmetry_space_group_name_Hall '-P 1'
_symmetry_space_group_name_H-M 'P -1'
_atom_sites_solution_hydrogens geom
_audit_creation_method SHELXL-2016/6
_audit_update_record
;
2018-07-23 deposited with the CCDC.
2018-08-13 downloaded from the CCDC.
;
_cell_angle_alpha 91.7960(10)
_cell_angle_beta 98.9090(10)
_cell_angle_gamma 112.9070(10)
_cell_formula_units_Z 2
_cell_length_a 10.1548(4)
_cell_length_b 10.8370(4)
_cell_length_c 12.2962(5)
_cell_measurement_reflns_used 988
_cell_measurement_temperature 298(2)
_cell_measurement_theta_max 23.125
_cell_measurement_theta_min 3.840
_cell_volume 1225.16(8)
_computing_structure_refinement 'SHELXL-2016/6 (Sheldrick, 2016)'
_diffrn_ambient_temperature 298(2)
_diffrn_measured_fraction_theta_full 0.992
_diffrn_measured_fraction_theta_max 0.993
_diffrn_measurement_device_type 'CCD area detector'
_diffrn_measurement_method 'phi and omega scans'
_diffrn_radiation_type MoK\a
_diffrn_radiation_wavelength 0.71073
_diffrn_reflns_av_R_equivalents 0.0175
_diffrn_reflns_av_unetI/netI 0.0144
_diffrn_reflns_Laue_measured_fraction_full 0.992
_diffrn_reflns_Laue_measured_fraction_max 0.993
_diffrn_reflns_limit_h_max 13
_diffrn_reflns_limit_h_min -13
_diffrn_reflns_limit_k_max 14
_diffrn_reflns_limit_k_min -14
_diffrn_reflns_limit_l_max 15
_diffrn_reflns_limit_l_min -15
_diffrn_reflns_number 25145
_diffrn_reflns_point_group_measured_fraction_full 0.992
_diffrn_reflns_point_group_measured_fraction_max 0.993
_diffrn_reflns_theta_full 25.242
_diffrn_reflns_theta_max 27.542
_diffrn_reflns_theta_min 3.569
_exptl_absorpt_coefficient_mu 1.059
_exptl_crystal_colour colorless
_exptl_crystal_density_diffrn 1.561
_exptl_crystal_description block
_exptl_crystal_F_000 584
_exptl_crystal_size_max 0.40
_exptl_crystal_size_mid 0.37
_exptl_crystal_size_min 0.32
_refine_diff_density_max 1.586
_refine_diff_density_min -0.359
_refine_diff_density_rms 0.070
_refine_ls_extinction_method none
_refine_ls_goodness_of_fit_ref 1.038
_refine_ls_hydrogen_treatment constr
_refine_ls_matrix_type full
_refine_ls_number_parameters 352
_refine_ls_number_reflns 5600
_refine_ls_number_restraints 0
_refine_ls_restrained_S_all 1.038
_refine_ls_R_factor_all 0.0352
_refine_ls_R_factor_gt 0.0336
_refine_ls_shift/su_max 0.001
_refine_ls_shift/su_mean 0.000
_refine_ls_structure_factor_coef Fsqd
_refine_ls_weighting_details 'w=1/[\s^2^(Fo^2^)+(0.0653P)^2^+1.0599P] where P=(Fo^2^+2Fc^2^)/3'
_refine_ls_weighting_scheme calc
_refine_ls_wR_factor_gt 0.1046
_refine_ls_wR_factor_ref 0.1057
_reflns_Friedel_coverage 0.000
_reflns_number_gt 5344
_reflns_number_total 5600
_reflns_threshold_expression 'I > 2\s(I)'
_cod_data_source_file c8ce01233d2.cif
_cod_data_source_block 1Zn
_cod_depositor_comments 'Adding full bibliography for 7231353--7231359.cif.'
_cod_database_code 7231353
_shelx_shelxl_version_number 2016/6
_shelx_space_group_comment
;
The symmetry employed for this shelxl refinement is uniquely defined
by the following loop, which should always be used as a source of
symmetry information in preference to the above space-group names.
They are only intended as comments.
;

loop_
_space_group_symop_operation_xyz
'x, y, z'
'-x, -y, -z'

loop_
_atom_site_label
_atom_site_type_symbol
_atom_site_fract_x
_atom_site_fract_y
_atom_site_fract_z
_atom_site_U_iso_or_equiv
_atom_site_adp_type
_atom_site_occupancy
_atom_site_site_symmetry_order
_atom_site_calc_flag
_atom_site_refinement_flags_posn
_atom_site_refinement_flags_adp
Zn1 Zn 0.80049(2) 0.23069(2) 0.93299(2) 0.02050(9) Uani 1 1 d . .
C18 C 0.8976(3) 0.2633(3) 1.32201(19) 0.0375(5) Uani 1 1 d . .
H18A H 0.828087 0.293840 1.290152 0.045 Uiso 1 1 calc R U
O2 O 0.83504(16) 0.50137(17) 0.90162(15) 0.0353(4) Uani 1 1 d . .
N9 N 1.3596(4) 0.0635(4) 1.5716(3) 0.0760(10) Uani 1 1 d . .
O4 O 0.9687(3) 0.1329(2) 1.07431(15) 0.0494(5) Uani 1 1 d . .
N12 N 0.7133(4) 0.3985(4) 1.5594(2) 0.0720(9) Uani 1 1 d . .
N4 N 0.19535(18) 0.36927(16) 0.83458(16) 0.0263(4) Uani 1 1 d . .
O3 O 0.84438(18) 0.25908(18) 1.09371(13) 0.0339(3) Uani 1 1 d . .
N2 N 0.4791(2) 0.86248(18) 0.78354(18) 0.0355(4) Uani 1 1 d . .
N1 N 0.56815(18) 0.81772(16) 0.84972(15) 0.0242(3) Uani 1 1 d . .
N6 N -0.02747(18) 0.27680(17) 0.85834(15) 0.0269(4) Uani 1 1 d . .
N10 N 0.8645(3) 0.3259(3) 1.50207(17) 0.0441(5) Uani 1 1 d . .
O1 O 0.65326(17) 0.30010(16) 0.88606(15) 0.0348(4) Uani 1 1 d . .
C6 C 0.3439(2) 0.45797(19) 0.84205(17) 0.0227(4) Uani 1 1 d . .
C8 C 0.6841(2) 0.92171(19) 0.90400(18) 0.0269(4) Uani 1 1 d . .
H8A H 0.760156 0.915572 0.953191 0.032 Uiso 1 1 calc R U
C4 C 0.5294(2) 0.67673(18) 0.85320(17) 0.0227(4) Uani 1 1 d . .
C5 C 0.3825(2) 0.59514(19) 0.84231(17) 0.0237(4) Uani 1 1 d . .
H5A H 0.312723 0.631475 0.835450 0.028 Uiso 1 1 calc R U
N3 N 0.67350(18) 1.03476(16) 0.87670(15) 0.0264(3) Uani 1 1 d . .
C10 C 0.0855(2) 0.39184(19) 0.86476(16) 0.0221(4) Uani 1 1 d . .
H10A H 0.088299 0.475822 0.886886 0.026 Uiso 1 1 calc R U
C21 C 0.7382(4) 0.3386(5) 1.4753(3) 0.0677(10) Uani 1 1 d . .
H21A H 0.676777 0.309271 1.406828 0.081 Uiso 1 1 calc R U
C7 C 0.4471(2) 0.40317(19) 0.85385(17) 0.0241(4) Uani 1 1 d . .
H7A H 0.418725 0.310495 0.852935 0.029 Uiso 1 1 calc R U
N8 N 1.2448(4) 0.0414(4) 1.3975(2) 0.0702(9) Uani 1 1 d . .
C14 C 1.0687(3) 0.1654(2) 1.30350(19) 0.0346(5) Uani 1 1 d . .
H14A H 1.115388 0.131252 1.259026 0.041 Uiso 1 1 calc R U
C2 C 0.5929(2) 0.48749(19) 0.86702(16) 0.0220(4) Uani 1 1 d . .
C13 C 0.9651(3) 0.2098(2) 1.25596(18) 0.0323(5) Uani 1 1 d . .
C3 C 0.6360(2) 0.62614(19) 0.86620(17) 0.0240(4) Uani 1 1 d . .
H3A H 0.733721 0.683109 0.874176 0.029 Uiso 1 1 calc R U
N11 N 0.9254(3) 0.3788(3) 1.60812(19) 0.0579(7) Uani 1 1 d . .
N5 N 0.1528(3) 0.2352(2) 0.8062(3) 0.0605(8) Uani 1 1 d . .
C9 C 0.5465(2) 0.9933(2) 0.8028(2) 0.0334(5) Uani 1 1 d . .
H9A H 0.510942 1.052493 0.769044 0.040 Uiso 1 1 calc R U
C1 C 0.7050(2) 0.4281(2) 0.88605(16) 0.0239(4) Uani 1 1 d . .
C11 C 0.0191(3) 0.1851(2) 0.8219(3) 0.0573(9) Uani 1 1 d . .
H11A H -0.039482 0.093499 0.809161 0.069 Uiso 1 1 calc R U
N7 N 1.2053(3) 0.1201(3) 1.46356(19) 0.0452(5) Uani 1 1 d . .
C17 C 0.9345(3) 0.2708(3) 1.4357(2) 0.0377(5) Uani 1 1 d . .
C16 C 1.0369(3) 0.2249(3) 1.48531(19) 0.0404(5) Uani 1 1 d . .
H16A H 1.060444 0.229556 1.561920 0.048 Uiso 1 1 calc R U
C12 C 0.9251(3) 0.1989(2) 1.13166(18) 0.0322(4) Uani 1 1 d . .
C15 C 1.1032(3) 0.1718(3) 1.4176(2) 0.0371(5) Uani 1 1 d . .
C20 C 1.3362(4) 0.0122(5) 1.4667(3) 0.0721(11) Uani 1 1 d . .
H20A H 1.382412 -0.040935 1.444719 0.087 Uiso 1 1 calc R U
C22 C 0.8302(4) 0.4214(4) 1.6372(3) 0.0620(9) Uani 1 1 d . .
H22A H 0.843044 0.464467 1.707001 0.074 Uiso 1 1 calc R U
C19 C 1.2713(4) 0.1270(4) 1.5669(3) 0.0686(10) Uani 1 1 d . .
H19A H 1.257264 0.170483 1.627703 0.082 Uiso 1 1 calc R U

loop_
_atom_site_aniso_label
_atom_site_aniso_U_11
_atom_site_aniso_U_22
_atom_site_aniso_U_33
_atom_site_aniso_U_23
_atom_site_aniso_U_13
_atom_site_aniso_U_12
Zn1 0.01808(12) 0.01717(12) 0.02751(13) 0.00197(8) 0.00365(8) 0.00860(9)
C18 0.0401(12) 0.0520(14) 0.0295(11) 0.0025(10) 0.0006(9) 0.0302(11)
O2 0.0214(7) 0.0332(8) 0.0510(10) -0.0037(7) 0.0000(7) 0.0137(6)
N9 0.082(2) 0.106(3) 0.0642(18) 0.0136(17) -0.0075(16) 0.071(2)
O4 0.0758(14) 0.0562(12) 0.0310(9) -0.0028(8) 0.0048(9) 0.0443(11)
N12 0.083(2) 0.115(3) 0.0534(15) 0.0056(16) 0.0198(15) 0.074(2)
N4 0.0198(8) 0.0159(7) 0.0424(10) -0.0015(7) 0.0088(7) 0.0055(6)
O3 0.0345(8) 0.0441(9) 0.0268(7) 0.0029(6) 0.0025(6) 0.0206(7)
N2 0.0275(9) 0.0219(8) 0.0517(12) 0.0062(8) -0.0093(8) 0.0102(7)
N1 0.0203(7) 0.0157(7) 0.0356(9) 0.0050(6) -0.0002(6) 0.0079(6)
N6 0.0211(8) 0.0212(8) 0.0368(9) -0.0018(7) 0.0082(7) 0.0058(6)
N10 0.0511(13) 0.0658(15) 0.0287(10) 0.0014(9) 0.0051(9) 0.0384(12)
O1 0.0286(8) 0.0241(7) 0.0572(10) 0.0066(7) 0.0042(7) 0.0176(6)
C6 0.0171(8) 0.0181(8) 0.0330(10) 0.0022(7) 0.0064(7) 0.0065(7)
C8 0.0226(9) 0.0178(9) 0.0374(11) 0.0025(8) -0.0027(8) 0.0080(7)
C4 0.0221(9) 0.0144(8) 0.0316(10) 0.0036(7) 0.0030(7) 0.0078(7)
C5 0.0188(8) 0.0188(9) 0.0352(10) 0.0031(7) 0.0035(7) 0.0098(7)
N3 0.0239(8) 0.0163(7) 0.0375(9) 0.0038(6) 0.0009(7) 0.0081(6)
C10 0.0195(8) 0.0197(8) 0.0274(9) 0.0008(7) 0.0034(7) 0.0086(7)
C21 0.067(2) 0.117(3) 0.0455(16) -0.0016(18) 0.0046(14) 0.068(2)
C7 0.0228(9) 0.0164(8) 0.0345(10) 0.0038(7) 0.0063(7) 0.0089(7)
N8 0.079(2) 0.103(2) 0.0572(16) -0.0030(16) 0.0016(14) 0.071(2)
C14 0.0392(12) 0.0392(12) 0.0316(11) 0.0015(9) 0.0054(9) 0.0229(10)
C2 0.0208(9) 0.0196(8) 0.0285(9) 0.0027(7) 0.0040(7) 0.0114(7)
C13 0.0361(11) 0.0371(11) 0.0259(10) 0.0007(8) 0.0013(8) 0.0188(10)
C3 0.0179(8) 0.0190(9) 0.0344(10) 0.0037(7) 0.0034(7) 0.0070(7)
N11 0.0663(17) 0.092(2) 0.0288(11) -0.0047(12) 0.0054(10) 0.0483(16)
N5 0.0361(11) 0.0194(9) 0.125(2) -0.0168(12) 0.0382(14) 0.0028(8)
C9 0.0290(10) 0.0209(9) 0.0481(13) 0.0065(9) -0.0043(9) 0.0116(8)
C1 0.0255(9) 0.0247(9) 0.0256(9) 0.0013(7) 0.0026(7) 0.0154(8)
C11 0.0335(13) 0.0200(11) 0.115(3) -0.0161(13) 0.0347(15) 0.0009(9)
N7 0.0490(13) 0.0604(14) 0.0388(11) 0.0058(10) 0.0010(9) 0.0377(12)
C17 0.0408(12) 0.0514(14) 0.0297(11) 0.0022(10) 0.0044(9) 0.0288(11)
C16 0.0463(14) 0.0579(15) 0.0259(10) 0.0035(10) 0.0016(9) 0.0322(12)
C12 0.0354(11) 0.0344(11) 0.0262(10) 0.0005(8) 0.0015(8) 0.0152(9)
C15 0.0368(12) 0.0460(13) 0.0352(12) 0.0050(10) 0.0005(9) 0.0257(11)
C20 0.075(2) 0.098(3) 0.072(2) 0.010(2) 0.0054(18) 0.069(2)
C22 0.077(2) 0.085(2) 0.0413(15) -0.0006(15) 0.0196(15) 0.047(2)
C19 0.082(2) 0.100(3) 0.0451(16) 0.0030(17) -0.0085(16) 0.066(2)

loop_
_atom_type_symbol
_atom_type_description
_atom_type_scat_dispersion_real
_atom_type_scat_dispersion_imag
_atom_type_scat_source
C C 0.0033 0.0016 'International Tables Vol C Tables 4.2.6.8 and 6.1.1.4'
H H 0.0000 0.0000 'International Tables Vol C Tables 4.2.6.8 and 6.1.1.4'
N N 0.0061 0.0033 'International Tables Vol C Tables 4.2.6.8 and 6.1.1.4'
O O 0.0106 0.0060 'International Tables Vol C Tables 4.2.6.8 and 6.1.1.4'
Zn Zn 0.2839 1.4301 'International Tables Vol C Tables 4.2.6.8 and 6.1.1.4'

loop_
_geom_angle_atom_site_label_1
_geom_angle_atom_site_label_2
_geom_angle_atom_site_label_3
_geom_angle
_geom_angle_site_symmetry_1
_geom_angle_site_symmetry_3
O1 Zn1 O3 106.47(7) . .
O1 Zn1 N6 120.24(8) . 1_655
O3 Zn1 N6 115.48(7) . 1_655
O1 Zn1 N3 96.18(7) . 1_545
O3 Zn1 N3 112.13(7) . 1_545
N6 Zn1 N3 104.67(7) 1_655 1_545
C17 C18 C13 119.3(2) . .
C17 C18 H18A 120.4 . .
C13 C18 H18A 120.4 . .
C19 N9 C20 102.4(3) . .
C21 N12 C22 103.0(3) . .
C10 N4 N5 109.61(17) . .
C10 N4 C6 130.06(17) . .
N5 N4 C6 119.77(17) . .
C12 O3 Zn1 110.13(14) . .
C9 N2 N1 102.92(17) . .
C8 N1 N2 110.18(16) . .
C8 N1 C4 129.95(17) . .
N2 N1 C4 119.87(16) . .
C10 N6 C11 103.84(18) . .
C10 N6 Zn1 129.20(14) . 1_455
C11 N6 Zn1 123.64(16) . 1_455
C21 N10 N11 109.3(2) . .
C21 N10 C17 129.0(2) . .
N11 N10 C17 121.7(2) . .
C1 O1 Zn1 113.35(13) . .
C7 C6 C5 121.65(18) . .
C7 C6 N4 118.09(17) . .
C5 C6 N4 120.20(17) . .
N3 C8 N1 109.05(17) . .
N3 C8 H8A 125.5 . .
N1 C8 H8A 125.5 . .
C3 C4 C5 122.64(17) . .
C3 C4 N1 120.12(17) . .
C5 C4 N1 117.24(17) . .
C6 C5 C4 117.51(17) . .
C6 C5 H5A 121.2 . .
C4 C5 H5A 121.2 . .
C8 N3 C9 104.08(17) . .
C8 N3 Zn1 131.41(14) . 1_565
C9 N3 Zn1 124.38(14) . 1_565
N6 C10 N4 109.35(17) . .
N6 C10 H10A 125.3 . .
N4 C10 H10A 125.3 . .
N12 C21 N10 110.2(3) . .
N12 C21 H21A 124.9 . .
N10 C21 H21A 124.9 . .
C6 C7 C2 119.44(17) . .
C6 C7 H7A 120.3 . .
C2 C7 H7A 120.3 . .
C20 N8 N7 102.6(3) . .
C13 C14 C15 119.9(2) . .
C13 C14 H14A 120.0 . .
C15 C14 H14A 120.0 . .
C7 C2 C3 120.60(17) . .
C7 C2 C1 119.22(17) . .
C3 C2 C1 120.16(17) . .
C14 C13 C18 120.2(2) . .
C14 C13 C12 119.6(2) . .
C18 C13 C12 120.2(2) . .
C4 C3 C2 118.14(17) . .
C4 C3 H3A 120.9 . .
C2 C3 H3A 120.9 . .
C22 N11 N10 102.1(3) . .
C11 N5 N4 102.77(19) . .
N2 C9 N3 113.76(18) . .
N2 C9 H9A 123.1 . .
N3 C9 H9A 123.1 . .
O2 C1 O1 124.83(18) . .
O2 C1 C2 120.36(18) . .
O1 C1 C2 114.80(17) . .
N5 C11 N6 114.4(2) . .
N5 C11 H11A 122.8 . .
N6 C11 H11A 122.8 . .
C19 N7 N8 108.4(2) . .
C19 N7 C15 131.6(3) . .
N8 N7 C15 119.8(2) . .
C18 C17 C16 121.5(2) . .
C18 C17 N10 118.6(2) . .
C16 C17 N10 119.9(2) . .
C15 C16 C17 118.2(2) . .
C15 C16 H16A 120.9 . .
C17 C16 H16A 120.9 . .
O4 C12 O3 124.7(2) . .
O4 C12 C13 119.4(2) . .
O3 C12 C13 115.90(19) . .
C16 C15 C14 120.9(2) . .
C16 C15 N7 120.6(2) . .
C14 C15 N7 118.5(2) . .
N8 C20 N9 115.7(3) . .
N8 C20 H20A 122.2 . .
N9 C20 H20A 122.2 . .
N11 C22 N12 115.3(3) . .
N11 C22 H22A 122.3 . .
N12 C22 H22A 122.3 . .
N9 C19 N7 110.8(3) . .
N9 C19 H19A 124.6 . .
N7 C19 H19A 124.6 . .

loop_
_geom_bond_atom_site_label_1
_geom_bond_atom_site_label_2
_geom_bond_distance
_geom_bond_site_symmetry_2
Zn1 O1 1.9415(15) .
Zn1 O3 1.9445(16) .
Zn1 N6 1.9975(17) 1_655
Zn1 N3 2.0372(17) 1_545
C18 C17 1.382(3) .
C18 C13 1.385(3) .
C18 H18A 0.9300 .
O2 C1 1.227(3) .
N9 C19 1.322(4) .
N9 C20 1.337(5) .
O4 C12 1.232(3) .
N12 C21 1.313(4) .
N12 C22 1.338(5) .
N4 C10 1.333(2) .
N4 N5 1.361(2) .
N4 C6 1.425(2) .
O3 C12 1.277(3) .
N2 C9 1.306(3) .
N2 N1 1.362(2) .
N1 C8 1.333(3) .
N1 C4 1.426(2) .
N6 C10 1.315(3) .
N6 C11 1.348(3) .
N10 C21 1.335(4) .
N10 N11 1.356(3) .
N10 C17 1.416(3) .
O1 C1 1.278(3) .
C6 C7 1.384(3) .
C6 C5 1.382(3) .
C8 N3 1.320(3) .
C8 H8A 0.9300 .
C4 C3 1.383(3) .
C4 C5 1.389(3) .
C5 H5A 0.9300 .
N3 C9 1.361(3) .
C10 H10A 0.9300 .
C21 H21A 0.9300 .
C7 C2 1.385(3) .
C7 H7A 0.9300 .
N8 C20 1.299(4) .
N8 N7 1.368(4) .
C14 C13 1.379(3) .
C14 C15 1.385(3) .
C14 H14A 0.9300 .
C2 C3 1.393(3) .
C2 C1 1.504(2) .
C13 C12 1.508(3) .
C3 H3A 0.9300 .
N11 C22 1.311(4) .
N5 C11 1.300(3) .
C9 H9A 0.9300 .
C11 H11A 0.9300 .
N7 C19 1.327(4) .
N7 C15 1.414(3) .
C17 C16 1.388(3) .
C16 C15 1.387(3) .
C16 H16A 0.9300 .
C20 H20A 0.9300 .
C22 H22A 0.9300 .
C19 H19A 0.9300 .

loop_
_geom_torsion_atom_site_label_1
_geom_torsion_atom_site_label_2
_geom_torsion_atom_site_label_3
_geom_torsion_atom_site_label_4
_geom_torsion
_geom_torsion_site_symmetry_1
_geom_torsion_site_symmetry_4
C9 N2 N1 C8 -0.7(3) . .
C9 N2 N1 C4 178.9(2) . .
C10 N4 C6 C7 150.9(2) . .
N5 N4 C6 C7 -19.5(3) . .
C10 N4 C6 C5 -26.3(3) . .
N5 N4 C6 C5 163.3(2) . .
N2 N1 C8 N3 0.8(3) . .
C4 N1 C8 N3 -178.8(2) . .
C8 N1 C4 C3 -35.3(3) . .
N2 N1 C4 C3 145.2(2) . .
C8 N1 C4 C5 145.2(2) . .
N2 N1 C4 C5 -34.4(3) . .
C7 C6 C5 C4 1.0(3) . .
N4 C6 C5 C4 178.07(19) . .
C3 C4 C5 C6 -1.6(3) . .
N1 C4 C5 C6 177.97(18) . .
N1 C8 N3 C9 -0.6(3) . .
N1 C8 N3 Zn1 175.38(15) . 1_565
C11 N6 C10 N4 -0.7(3) . .
Zn1 N6 C10 N4 158.93(15) 1_455 .
N5 N4 C10 N6 0.7(3) . .
C6 N4 C10 N6 -170.5(2) . .
C22 N12 C21 N10 0.3(5) . .
N11 N10 C21 N12 0.2(5) . .
C17 N10 C21 N12 -178.2(3) . .
C5 C6 C7 C2 0.4(3) . .
N4 C6 C7 C2 -176.71(18) . .
C6 C7 C2 C3 -1.3(3) . .
C6 C7 C2 C1 176.67(18) . .
C15 C14 C13 C18 1.3(4) . .
C15 C14 C13 C12 -178.3(2) . .
C17 C18 C13 C14 -0.4(4) . .
C17 C18 C13 C12 179.2(2) . .
C5 C4 C3 C2 0.8(3) . .
N1 C4 C3 C2 -178.79(18) . .
C7 C2 C3 C4 0.7(3) . .
C1 C2 C3 C4 -177.24(18) . .
C21 N10 N11 C22 -0.6(4) . .
C17 N10 N11 C22 178.0(3) . .
C10 N4 N5 C11 -0.4(4) . .
C6 N4 N5 C11 171.9(3) . .
N1 N2 C9 N3 0.3(3) . .
C8 N3 C9 N2 0.1(3) . .
Zn1 N3 C9 N2 -176.17(17) 1_565 .
Zn1 O1 C1 O2 7.8(3) . .
Zn1 O1 C1 C2 -171.15(13) . .
C7 C2 C1 O2 -177.6(2) . .
C3 C2 C1 O2 0.4(3) . .
C7 C2 C1 O1 1.4(3) . .
C3 C2 C1 O1 179.41(19) . .
N4 N5 C11 N6 0.0(4) . .
C10 N6 C11 N5 0.4(4) . .
Zn1 N6 C11 N5 -160.6(3) 1_455 .
C20 N8 N7 C19 -2.5(5) . .
C20 N8 N7 C15 -179.3(3) . .
C13 C18 C17 C16 -0.6(4) . .
C13 C18 C17 N10 179.9(3) . .
C21 N10 C17 C18 21.2(5) . .
N11 N10 C17 C18 -157.1(3) . .
C21 N10 C17 C16 -158.3(4) . .
N11 N10 C17 C16 23.4(4) . .
C18 C17 C16 C15 0.6(4) . .
N10 C17 C16 C15 -179.9(3) . .
Zn1 O3 C12 O4 0.2(3) . .
Zn1 O3 C12 C13 -178.68(16) . .
C14 C13 C12 O4 10.7(4) . .
C18 C13 C12 O4 -168.9(3) . .
C14 C13 C12 O3 -170.4(2) . .
C18 C13 C12 O3 10.0(3) . .
C17 C16 C15 C14 0.3(4) . .
C17 C16 C15 N7 -178.2(3) . .
C13 C14 C15 C16 -1.3(4) . .
C13 C14 C15 N7 177.3(2) . .
C19 N7 C15 C16 -10.7(5) . .
N8 N7 C15 C16 165.2(3) . .
C19 N7 C15 C14 170.7(4) . .
N8 N7 C15 C14 -13.4(4) . .
N7 N8 C20 N9 0.4(5) . .
C19 N9 C20 N8 1.8(6) . .
N10 N11 C22 N12 0.8(5) . .
C21 N12 C22 N11 -0.7(5) . .
C20 N9 C19 N7 -3.4(5) . .
N8 N7 C19 N9 3.9(5) . .
C15 N7 C19 N9 -179.9(3) . .
